data_7047274
loop_
_publ_author_name
'Schneider, Carolin'
'LaFortune, James H. W.'
'Melen, Rebecca L.'
'Stephan, Douglas W.'

_publ_section_title
;
 Lewis and Br\/onsted basicity of phosphine-diazomethane derivatives.
;
_journal_issue 36
_journal_name_full 'Dalton transactions (Cambridge, England : 2003)'
_journal_page_first 12742
_journal_page_last 12749
_journal_paper_doi 10.1039/c8dt02420k
_journal_volume 47
_journal_year 2018
_chemical_formula_sum 'C34 H33 B F15 N2 O2 P'
_chemical_formula_weight 828.40
_space_group_crystal_system triclinic
_space_group_IT_number 2
_space_group_name_Hall '-P 1'
_space_group_name_H-M_alt 'P -1'
_symmetry_space_group_name_Hall '-P 1'
_symmetry_space_group_name_H-M 'P -1'
_atom_sites_solution_hydrogens geom
_audit_creation_method SHELXL-2014/7
_audit_update_record
;
2018-06-12 deposited with the CCDC.
2018-08-15 downloaded from the CCDC.
;
_cell_angle_alpha 102.662(3)
_cell_angle_beta 96.402(3)
_cell_angle_gamma 113.135(3)
_cell_formula_units_Z 2
_cell_length_a 12.3226(8)
_cell_length_b 12.4212(8)
_cell_length_c 15.8884(11)
_cell_measurement_reflns_used 4789
_cell_measurement_temperature 150(2)
_cell_measurement_theta_max 20.57
_cell_measurement_theta_min 2.32
_cell_volume 2128.4(3)
_computing_cell_refinement 'Bruker SAINT'
_computing_data_collection 'Bruker APEX2'
_computing_data_reduction 'Bruker SAINT'
_computing_molecular_graphics 'Bruker SHELXTL'
_computing_publication_material 'Bruker SHELXTL'
_computing_structure_refinement 'SHELXL-2014/7 (Sheldrick, 2014)'
_computing_structure_solution 'SHELXS-97 (Sheldrick, 2008)'
_diffrn_ambient_temperature 150(2)
_diffrn_measured_fraction_theta_full 0.995
_diffrn_measured_fraction_theta_max 0.994
_diffrn_measurement_device_type 'Bruker APEX-II CCD'
_diffrn_measurement_method '\f and \w scans'
_diffrn_radiation_type MoK\a
_diffrn_radiation_wavelength 0.71073
_diffrn_reflns_av_R_equivalents 0.0806
_diffrn_reflns_av_unetI/netI 0.1156
_diffrn_reflns_Laue_measured_fraction_full 0.995
_diffrn_reflns_Laue_measured_fraction_max 0.994
_diffrn_reflns_limit_h_max 15
_diffrn_reflns_limit_h_min -15
_diffrn_reflns_limit_k_max 15
_diffrn_reflns_limit_k_min -15
_diffrn_reflns_limit_l_max 19
_diffrn_reflns_limit_l_min -19
_diffrn_reflns_number 34735
_diffrn_reflns_point_group_measured_fraction_full 0.995
_diffrn_reflns_point_group_measured_fraction_max 0.994
_diffrn_reflns_theta_full 25.242
_diffrn_reflns_theta_max 25.679
_diffrn_reflns_theta_min 1.842
_diffrn_source 'sealed tube'
_exptl_absorpt_coefficient_mu 0.160
_exptl_absorpt_correction_type none
_exptl_crystal_colour yellow
_exptl_crystal_density_diffrn 1.293
_exptl_crystal_description BLOCK
_exptl_crystal_F_000 844
_exptl_crystal_size_max 0.900
_exptl_crystal_size_mid 0.110
_exptl_crystal_size_min 0.100
_refine_diff_density_max 0.344
_refine_diff_density_min -0.372
_refine_diff_density_rms 0.101
_refine_ls_extinction_method none
_refine_ls_goodness_of_fit_ref 0.973
_refine_ls_hydrogen_treatment constr
_refine_ls_matrix_type full
_refine_ls_number_parameters 506
_refine_ls_number_reflns 8027
_refine_ls_number_restraints 792
_refine_ls_restrained_S_all 0.948
_refine_ls_R_factor_all 0.1361
_refine_ls_R_factor_gt 0.0636
_refine_ls_shift/su_max 0.001
_refine_ls_shift/su_mean 0.000
_refine_ls_structure_factor_coef Fsqd
_refine_ls_weighting_details 'w=1/[\s^2^(Fo^2^)+(0.0878P)^2^] where P=(Fo^2^+2Fc^2^)/3'
_refine_ls_weighting_scheme calc
_refine_ls_wR_factor_gt 0.1589
_refine_ls_wR_factor_ref 0.1783
_reflns_Friedel_coverage 0.000
_reflns_number_gt 3925
_reflns_number_total 8027
_reflns_threshold_expression 'I > 2\s(I)'
_cod_data_source_file c8dt02420k2.cif
_cod_data_source_block pres_sqd
_cod_depositor_comments 'Adding full bibliography for 7047271--7047275.cif.'
_cod_original_cell_volume 2128.4(2)
_cod_database_code 7047274
_shelx_shelxl_version_number 2014/7
_shelx_space_group_comment
;
The symmetry employed for this shelxl refinement is uniquely defined
by the following loop, which should always be used as a source of
symmetry information in preference to the above space-group names.
They are only intended as comments.
;
_shelx_estimated_absorpt_t_min 0.869
_shelx_estimated_absorpt_t_max 0.984

loop_
_space_group_symop_operation_xyz
'x, y, z'
'-x, -y, -z'

loop_
_atom_site_label
_atom_site_type_symbol
_atom_site_fract_x
_atom_site_fract_y
_atom_site_fract_z
_atom_site_U_iso_or_equiv
_atom_site_adp_type
_atom_site_occupancy
_atom_site_site_symmetry_order
_atom_site_calc_flag
_atom_site_refinement_flags_posn
_atom_site_refinement_flags_adp
P1 P 0.65409(9) -2.10330(9) 0.78343(6) 0.0302(3) Uani 1 1 d . U
B1 B 0.1405(4) -2.6069(4) 0.6542(3) 0.0336(10) Uani 1 1 d . U
C8 C 0.1434(3) -2.7277(3) 0.7684(2) 0.0326(9) Uani 1 1 d . U
C2 C -0.1037(4) -2.7233(4) 0.5988(2) 0.0359(9) Uani 1 1 d . U
C7 C 0.1993(3) -2.6773(3) 0.7062(2) 0.0320(9) Uani 1 1 d . U
C12 C 0.2965(3) -2.7030(3) 0.6912(2) 0.0343(9) Uani 1 1 d . U
C11 C 0.3358(4) -2.7698(4) 0.7347(3) 0.0378(10) Uani 1 1 d . U
C4 C -0.2022(4) -2.9009(4) 0.4758(3) 0.0467(11) Uani 1 1 d . U
C5 C -0.0927(4) -2.8960(4) 0.4657(3) 0.0466(11) Uani 1 1 d . U
C9 C 0.1787(4) -2.7963(4) 0.8118(3) 0.0389(10) Uani 1 1 d . U
C10 C 0.2765(4) -2.8167(4) 0.7945(3) 0.0407(10) Uani 1 1 d . U
C6 C 0.0108(4) -2.8032(4) 0.5229(2) 0.0387(10) Uani 1 1 d . U
C1 C 0.0108(3) -2.7113(3) 0.5914(2) 0.0310(9) Uani 1 1 d . U
C3 C -0.2097(4) -2.8144(4) 0.5416(3) 0.0452(11) Uani 1 1 d . U
F1 F -0.11863(19) -2.6440(2) 0.66425(14) 0.0439(6) Uani 1 1 d . U
F5 F 0.1169(2) -2.8059(2) 0.51136(14) 0.0509(7) Uani 1 1 d . U
F6 F 0.04494(19) -2.7106(2) 0.78664(13) 0.0391(6) Uani 1 1 d . U
F10 F 0.3578(2) -2.6654(2) 0.63007(15) 0.0474(6) Uani 1 1 d . U
F4 F -0.0842(3) -2.9818(2) 0.40155(15) 0.0686(8) Uani 1 1 d . U
F9 F 0.4330(2) -2.7889(2) 0.71802(16) 0.0529(7) Uani 1 1 d . U
F7 F 0.1199(2) -2.8424(3) 0.87124(16) 0.0605(7) Uani 1 1 d . U
F2 F -0.3175(2) -2.8206(2) 0.55397(18) 0.0627(7) Uani 1 1 d . U
F8 F 0.3135(2) -2.8834(2) 0.83745(17) 0.0649(8) Uani 1 1 d . U
F3 F -0.3043(2) -2.9917(2) 0.42158(16) 0.0700(8) Uani 1 1 d . U
C18 C 0.1846(4) -2.4276(4) 0.8049(2) 0.0362(10) Uani 1 1 d . U
C15 C 0.0817(4) -2.3127(4) 0.7190(3) 0.0429(10) Uani 1 1 d . U
C17 C 0.1853(4) -2.3203(4) 0.8502(3) 0.0472(11) Uani 1 1 d . U
C13 C 0.1346(3) -2.4842(3) 0.7154(2) 0.0306(9) Uani 1 1 d . U
C14 C 0.0838(4) -2.4202(4) 0.6760(2) 0.0362(10) Uani 1 1 d . U
C16 C 0.1332(4) -2.2623(4) 0.8081(3) 0.0503(12) Uani 1 1 d . U
F15 F 0.2413(2) -2.4759(2) 0.85285(13) 0.0471(6) Uani 1 1 d . U
F11 F 0.0344(2) -2.4635(2) 0.58826(14) 0.0466(6) Uani 1 1 d . U
F12 F 0.0289(3) -2.2577(2) 0.67580(16) 0.0642(8) Uani 1 1 d . U
F14 F 0.2386(3) -2.2703(2) 0.93744(15) 0.0676(8) Uani 1 1 d . U
F13 F 0.1325(3) -2.1561(2) 0.85151(17) 0.0747(9) Uani 1 1 d . U
O1 O 0.2134(2) -2.5601(2) 0.58568(15) 0.0334(6) Uani 1 1 d . U
C20 C 0.3927(3) -2.4070(4) 0.6869(2) 0.0355(9) Uani 1 1 d . U
H20A H 0.3788 -2.4400 0.7354 0.043 Uiso 1 1 calc R U
C19 C 0.3170(4) -2.4694(4) 0.6030(2) 0.0342(9) Uani 1 1 d . U
O2 O 0.3546(2) -2.4317(2) 0.53571(16) 0.0390(7) Uani 1 1 d . U
C21 C 0.2728(4) -2.4867(4) 0.4493(2) 0.0428(11) Uani 1 1 d . U
H21A H 0.2080 -2.4585 0.4479 0.051 Uiso 1 1 calc R U
H21B H 0.2350 -2.5769 0.4356 0.051 Uiso 1 1 calc R U
C22 C 0.3470(4) -2.4475(4) 0.3828(3) 0.0564(13) Uani 1 1 d . U
H22A H 0.2940 -2.4804 0.3237 0.085 Uiso 1 1 calc R U
H22B H 0.4087 -2.4788 0.3831 0.085 Uiso 1 1 calc R U
H22C H 0.3863 -2.3581 0.3983 0.085 Uiso 1 1 calc R U
N2 N 0.5537(3) -2.2435(3) 0.77762(19) 0.0344(8) Uani 1 1 d . U
N1 N 0.4846(3) -2.3003(3) 0.6966(2) 0.0344(8) Uani 1 1 d . U
C23 C 0.5739(4) -2.0026(4) 0.7990(3) 0.0633(14) Uani 1 1 d . U
C26 C 0.4507(5) -2.0654(5) 0.7319(4) 0.0858(19) Uani 1 1 d . U
H26A H 0.4641 -2.0797 0.6716 0.129 Uiso 1 1 calc R U
H26B H 0.4087 -2.0126 0.7400 0.129 Uiso 1 1 calc R U
H26C H 0.4013 -2.1437 0.7415 0.129 Uiso 1 1 calc R U
C25 C 0.6472(5) -1.8749(4) 0.7898(4) 0.0919(19) Uani 1 1 d . U
H25A H 0.6628 -1.8825 0.7302 0.138 Uiso 1 1 calc R U
H25B H 0.7242 -1.8346 0.8335 0.138 Uiso 1 1 calc R U
H25C H 0.6012 -1.8262 0.8000 0.138 Uiso 1 1 calc R U
C24 C 0.5420(5) -1.9890(6) 0.8912(4) 0.0928(19) Uani 1 1 d . U
H24A H 0.5034 -2.0699 0.9003 0.139 Uiso 1 1 calc R U
H24B H 0.4863 -1.9503 0.8945 0.139 Uiso 1 1 calc R U
H24C H 0.6160 -1.9381 0.9371 0.139 Uiso 1 1 calc R U
C27 C 0.7704(4) -2.0655(4) 0.8843(3) 0.0472(11) Uani 1 1 d . U
C30 C 0.8524(4) -1.9301(4) 0.9215(3) 0.0583(13) Uani 1 1 d . U
H30A H 0.8050 -1.8868 0.9432 0.087 Uiso 1 1 calc R U
H30B H 0.8888 -1.8988 0.8751 0.087 Uiso 1 1 calc R U
H30C H 0.9164 -1.9172 0.9704 0.087 Uiso 1 1 calc R U
C28 C 0.8474(5) -2.1340(5) 0.8626(4) 0.0777(16) Uani 1 1 d . U
H28A H 0.7948 -2.2215 0.8373 0.117 Uiso 1 1 calc R U
H28B H 0.9034 -2.1210 0.9167 0.117 Uiso 1 1 calc R U
H28C H 0.8936 -2.1035 0.8197 0.117 Uiso 1 1 calc R U
C29 C 0.7055(5) -2.1131(6) 0.9560(3) 0.092(2) Uani 1 1 d . U
H29A H 0.6537 -2.2010 0.9323 0.138 Uiso 1 1 calc R U
H29B H 0.6559 -2.0701 0.9728 0.138 Uiso 1 1 calc R U
H29C H 0.7660 -2.0982 1.0080 0.138 Uiso 1 1 calc R U
C31 C 0.7171(4) -2.1014(4) 0.6814(3) 0.0515(12) Uani 1 1 d . U
C32 C 0.7348(5) -2.2189(4) 0.6512(3) 0.0746(16) Uani 1 1 d . U
H32A H 0.6574 -2.2904 0.6407 0.112 Uiso 1 1 calc R U
H32B H 0.7938 -2.2202 0.6973 0.112 Uiso 1 1 calc R U
H32C H 0.7646 -2.2208 0.5965 0.112 Uiso 1 1 calc R U
C33 C 0.6302(5) -2.1032(5) 0.6034(3) 0.0810(17) Uani 1 1 d . U
H33A H 0.5553 -2.1788 0.5877 0.122 Uiso 1 1 calc R U
H33B H 0.6683 -2.0993 0.5525 0.122 Uiso 1 1 calc R U
H33C H 0.6115 -2.0327 0.6202 0.122 Uiso 1 1 calc R U
C34 C 0.8382(5) -1.9864(4) 0.6990(3) 0.0709(16) Uani 1 1 d . U
H34A H 0.8260 -1.9129 0.7215 0.106 Uiso 1 1 calc R U
H34B H 0.8663 -1.9844 0.6438 0.106 Uiso 1 1 calc R U
H34C H 0.8989 -1.9891 0.7429 0.106 Uiso 1 1 calc R U

loop_
_atom_site_aniso_label
_atom_site_aniso_U_11
_atom_site_aniso_U_22
_atom_site_aniso_U_33
_atom_site_aniso_U_23
_atom_site_aniso_U_13
_atom_site_aniso_U_12
P1 0.0318(6) 0.0318(6) 0.0245(5) 0.0009(4) 0.0031(4) 0.0156(5)
B1 0.035(2) 0.033(2) 0.024(2) 0.0043(18) 0.0093(18) 0.008(2)
C8 0.028(2) 0.031(2) 0.035(2) 0.0061(17) 0.0067(17) 0.0104(18)
C2 0.042(2) 0.031(2) 0.032(2) 0.0078(17) 0.0064(17) 0.0138(19)
C7 0.029(2) 0.027(2) 0.0269(19) -0.0001(16) 0.0043(16) 0.0037(17)
C12 0.030(2) 0.029(2) 0.037(2) 0.0012(18) 0.0130(18) 0.0099(19)
C11 0.035(2) 0.038(2) 0.038(2) 0.0010(18) 0.0065(18) 0.018(2)
C4 0.049(3) 0.037(2) 0.034(2) 0.0071(19) -0.0104(19) 0.005(2)
C5 0.058(3) 0.034(2) 0.030(2) 0.0020(18) 0.0029(19) 0.008(2)
C9 0.038(2) 0.044(2) 0.038(2) 0.017(2) 0.0134(19) 0.017(2)
C10 0.040(2) 0.041(2) 0.048(2) 0.016(2) 0.009(2) 0.022(2)
C6 0.044(2) 0.033(2) 0.031(2) 0.0060(17) 0.0097(18) 0.010(2)
C1 0.037(2) 0.029(2) 0.0219(18) 0.0049(16) 0.0052(16) 0.0100(18)
C3 0.035(2) 0.040(2) 0.050(2) 0.016(2) -0.0003(19) 0.007(2)
F1 0.0362(13) 0.0437(14) 0.0472(14) 0.0047(11) 0.0083(11) 0.0172(12)
F5 0.0514(15) 0.0419(14) 0.0436(14) -0.0054(11) 0.0216(12) 0.0104(13)
F6 0.0359(13) 0.0499(14) 0.0394(13) 0.0168(11) 0.0172(10) 0.0219(12)
F10 0.0488(15) 0.0528(15) 0.0505(14) 0.0192(12) 0.0279(12) 0.0252(13)
F4 0.092(2) 0.0449(15) 0.0367(14) -0.0115(12) 0.0100(14) 0.0108(15)
F9 0.0472(15) 0.0547(16) 0.0669(17) 0.0128(13) 0.0199(13) 0.0325(14)
F7 0.0582(17) 0.088(2) 0.0642(16) 0.0505(16) 0.0295(14) 0.0406(16)
F2 0.0363(15) 0.0525(17) 0.0855(19) 0.0149(14) -0.0050(13) 0.0126(14)
F8 0.0729(19) 0.0774(19) 0.0784(19) 0.0431(16) 0.0281(15) 0.0527(17)
F3 0.0627(18) 0.0502(16) 0.0559(16) 0.0028(13) -0.0262(14) -0.0003(15)
C18 0.041(2) 0.033(2) 0.032(2) 0.0058(17) 0.0038(18) 0.016(2)
C15 0.060(3) 0.035(2) 0.042(2) 0.0137(18) 0.013(2) 0.027(2)
C17 0.063(3) 0.042(2) 0.029(2) -0.0029(18) 0.002(2) 0.024(2)
C13 0.033(2) 0.0248(19) 0.0262(18) 0.0031(15) 0.0062(16) 0.0067(18)
C14 0.044(2) 0.033(2) 0.028(2) 0.0054(17) 0.0080(18) 0.015(2)
C16 0.071(3) 0.034(2) 0.044(2) -0.0005(19) 0.009(2) 0.028(2)
F15 0.0604(16) 0.0463(14) 0.0292(12) -0.0019(11) -0.0049(11) 0.0282(13)
F11 0.0603(16) 0.0457(14) 0.0303(12) 0.0072(11) 0.0014(11) 0.0235(13)
F12 0.096(2) 0.0581(17) 0.0559(16) 0.0187(14) 0.0109(15) 0.0507(17)
F14 0.096(2) 0.0592(17) 0.0347(14) -0.0143(12) -0.0058(13) 0.0402(17)
F13 0.119(3) 0.0484(16) 0.0586(17) -0.0028(13) 0.0123(16) 0.0487(18)
O1 0.0329(15) 0.0302(15) 0.0282(14) 0.0037(11) 0.0079(11) 0.0067(13)
C20 0.036(2) 0.035(2) 0.031(2) 0.0121(17) 0.0097(17) 0.0092(19)
C19 0.035(2) 0.032(2) 0.034(2) 0.0101(17) 0.0131(17) 0.0116(19)
O2 0.0417(16) 0.0379(16) 0.0325(14) 0.0092(12) 0.0123(13) 0.0116(14)
C21 0.048(3) 0.045(3) 0.031(2) 0.0107(19) 0.0104(19) 0.016(2)
C22 0.069(3) 0.059(3) 0.041(2) 0.016(2) 0.025(2) 0.023(3)
N2 0.0327(18) 0.0358(18) 0.0290(17) 0.0043(14) 0.0033(14) 0.0126(16)
N1 0.0336(18) 0.0320(18) 0.0361(18) 0.0064(15) 0.0104(15) 0.0137(16)
C23 0.053(3) 0.048(3) 0.077(3) -0.014(2) -0.008(2) 0.033(3)
C26 0.061(3) 0.069(4) 0.111(4) -0.020(3) -0.028(3) 0.048(3)
C25 0.092(4) 0.038(3) 0.126(5) -0.009(3) -0.027(3) 0.037(3)
C24 0.060(4) 0.103(5) 0.091(4) -0.036(3) 0.006(3) 0.048(4)
C27 0.038(2) 0.059(3) 0.034(2) 0.009(2) -0.0070(18) 0.016(2)
C30 0.033(3) 0.076(3) 0.043(3) -0.002(2) -0.005(2) 0.015(2)
C28 0.061(3) 0.081(4) 0.091(4) 0.023(3) -0.010(3) 0.039(3)
C29 0.069(4) 0.134(5) 0.044(3) 0.042(3) -0.006(3) 0.011(4)
C31 0.058(3) 0.040(2) 0.037(2) 0.0068(19) 0.016(2) 0.002(2)
C32 0.077(4) 0.054(3) 0.073(3) -0.008(3) 0.046(3) 0.015(3)
C33 0.098(4) 0.063(3) 0.039(3) 0.015(2) 0.000(3) -0.006(3)
C34 0.070(3) 0.058(3) 0.046(3) 0.011(2) 0.020(3) -0.011(3)

loop_
_atom_type_symbol
_atom_type_description
_atom_type_scat_dispersion_real
_atom_type_scat_dispersion_imag
_atom_type_scat_source
C C 0.0033 0.0016 'International Tables Vol C Tables 4.2.6.8 and 6.1.1.4'
H H 0.0000 0.0000 'International Tables Vol C Tables 4.2.6.8 and 6.1.1.4'
B B 0.0013 0.0007 'International Tables Vol C Tables 4.2.6.8 and 6.1.1.4'
N N 0.0061 0.0033 'International Tables Vol C Tables 4.2.6.8 and 6.1.1.4'
O O 0.0106 0.0060 'International Tables Vol C Tables 4.2.6.8 and 6.1.1.4'
F F 0.0171 0.0103 'International Tables Vol C Tables 4.2.6.8 and 6.1.1.4'
P P 0.1023 0.0942 'International Tables Vol C Tables 4.2.6.8 and 6.1.1.4'

loop_
_geom_angle_atom_site_label_1
_geom_angle_atom_site_label_2
_geom_angle_atom_site_label_3
_geom_angle
N2 P1 C27 102.48(18)
N2 P1 C23 106.9(2)
C27 P1 C23 111.6(2)
N2 P1 C31 111.43(17)
C27 P1 C31 112.8(2)
C23 P1 C31 111.2(2)
O1 B1 C7 111.4(3)
O1 B1 C1 102.6(3)
C7 B1 C1 106.5(3)
O1 B1 C13 104.1(3)
C7 B1 C13 116.6(3)
C1 B1 C13 114.8(3)
F6 C8 C9 117.1(3)
F6 C8 C7 118.3(3)
C9 C8 C7 124.5(4)
F1 C2 C1 120.5(3)
F1 C2 C3 115.5(4)
C1 C2 C3 124.0(4)
C8 C7 C12 113.4(4)
C8 C7 B1 118.9(3)
C12 C7 B1 127.5(3)
F10 C12 C11 115.2(3)
F10 C12 C7 121.2(4)
C11 C12 C7 123.6(4)
F9 C11 C10 119.9(4)
F9 C11 C12 120.3(4)
C10 C11 C12 119.8(4)
F3 C4 C5 120.3(4)
F3 C4 C3 119.5(4)
C5 C4 C3 120.2(4)
F4 C5 C4 120.7(4)
F4 C5 C6 120.0(4)
C4 C5 C6 119.3(4)
F7 C9 C8 121.1(3)
F7 C9 C10 119.9(4)
C8 C9 C10 118.9(4)
F8 C10 C11 120.5(4)
F8 C10 C9 119.8(4)
C11 C10 C9 119.7(4)
F5 C6 C5 116.5(3)
F5 C6 C1 119.5(3)
C5 C6 C1 124.0(4)
C2 C1 C6 113.5(4)
C2 C1 B1 127.7(3)
C6 C1 B1 118.7(3)
F2 C3 C4 120.6(4)
F2 C3 C2 120.4(4)
C4 C3 C2 118.9(4)
F15 C18 C17 115.4(3)
F15 C18 C13 120.4(3)
C17 C18 C13 124.2(4)
F12 C15 C14 121.0(4)
F12 C15 C16 120.2(4)
C14 C15 C16 118.8(4)
F14 C17 C16 119.5(4)
F14 C17 C18 120.1(4)
C16 C17 C18 120.4(4)
C18 C13 C14 112.8(3)
C18 C13 B1 127.1(3)
C14 C13 B1 120.0(3)
F11 C14 C15 116.0(4)
F11 C14 C13 119.0(3)
C15 C14 C13 125.0(4)
F13 C16 C17 121.6(4)
F13 C16 C15 119.5(4)
C17 C16 C15 118.9(4)
C19 O1 B1 126.2(3)
N1 C20 C19 117.7(4)
O1 C19 O2 116.7(3)
O1 C19 C20 125.5(3)
O2 C19 C20 117.8(4)
C19 O2 C21 118.9(3)
O2 C21 C22 107.2(3)
N1 N2 P1 110.7(2)
C20 N1 N2 115.7(3)
C25 C23 C26 109.7(5)
C25 C23 C24 109.0(4)
C26 C23 C24 105.1(4)
C25 C23 P1 113.4(4)
C26 C23 P1 109.5(3)
C24 C23 P1 109.8(4)
C30 C27 C28 109.0(4)
C30 C27 C29 109.5(4)
C28 C27 C29 106.7(4)
C30 C27 P1 113.5(3)
C28 C27 P1 109.1(3)
C29 C27 P1 108.8(3)
C33 C31 C32 105.8(4)
C33 C31 C34 107.9(4)
C32 C31 C34 110.8(4)
C33 C31 P1 112.6(3)
C32 C31 P1 108.6(3)
C34 C31 P1 111.0(3)

loop_
_geom_bond_atom_site_label_1
_geom_bond_atom_site_label_2
_geom_bond_distance
P1 N2 1.668(3)
P1 C27 1.864(4)
P1 C23 1.869(4)
P1 C31 1.875(4)
B1 O1 1.555(5)
B1 C7 1.628(6)
B1 C1 1.638(6)
B1 C13 1.651(6)
C8 F6 1.362(4)
C8 C9 1.369(5)
C8 C7 1.388(5)
C2 F1 1.349(4)
C2 C1 1.380(5)
C2 C3 1.391(5)
C7 C12 1.388(5)
C12 F10 1.349(4)
C12 C11 1.375(5)
C11 F9 1.353(4)
C11 C10 1.356(6)
C4 F3 1.347(4)
C4 C5 1.356(6)
C4 C3 1.366(6)
C5 F4 1.349(5)
C5 C6 1.381(6)
C9 F7 1.346(4)
C9 C10 1.370(6)
C10 F8 1.354(4)
C6 F5 1.353(4)
C6 C1 1.394(5)
C3 F2 1.339(5)
C18 F15 1.356(4)
C18 C17 1.365(5)
C18 C13 1.386(5)
C15 F12 1.348(4)
C15 C14 1.371(5)
C15 C16 1.378(6)
C17 F14 1.356(4)
C17 C16 1.363(6)
C13 C14 1.392(5)
C14 F11 1.352(4)
C16 F13 1.352(5)
O1 C19 1.278(4)
C20 N1 1.325(5)
C20 C19 1.395(5)
C19 O2 1.318(4)
O2 C21 1.451(4)
C21 C22 1.510(5)
N2 N1 1.329(4)
C23 C25 1.535(7)
C23 C26 1.547(6)
C23 C24 1.550(7)
C27 C30 1.514(6)
C27 C28 1.524(6)
C27 C29 1.553(6)
C31 C33 1.535(7)
C31 C32 1.541(6)
C31 C34 1.550(6)
